data_4076912
loop_
_publ_author_name
'Goh, Lai Yoong'
'Weng, Zhiqiang'
'Leong, Weng Kee'
'Leung, Pak Hing'

_publ_section_title
;
 Synthetic and Structural Study of Cyclopentadienylchromium
 Dithiocarbamate Complexes and Their Thermolytic Derivatives
;
_journal_issue 21
_journal_name_full Organometallics
_journal_page_first 4398
_journal_paper_doi 10.1021/om0202930
_journal_volume 21
_journal_year 2002
_chemical_formula_sum 'C11 H11 Cr N O3 S2'
_chemical_formula_weight 321.33
_chemical_name_systematic
; 
 ? 
;
_space_group_IT_number 61
_symmetry_cell_setting orthorhombic
_symmetry_space_group_name_Hall '-P 2ac 2ab'
_symmetry_space_group_name_H-M 'P b c a'
_atom_sites_solution_hydrogens geom
_atom_sites_solution_primary direct
_atom_sites_solution_secondary difmap
_audit_creation_method SHELXL-97
_cell_angle_alpha 90.00
_cell_angle_beta 90.00
_cell_angle_gamma 90.00
_cell_formula_units_Z 8
_cell_length_a 7.0727(3)
_cell_length_b 13.0378(6)
_cell_length_c 29.0898(14)
_cell_measurement_reflns_used 5174
_cell_measurement_temperature 223(2)
_cell_measurement_theta_max 30.37
_cell_measurement_theta_min 2.80
_cell_volume 2682.4(2)
_computing_cell_refinement 'Bruker SMART'
_computing_data_collection 'Bruker SMART'
_computing_data_reduction 'Bruker SHELXTL'
_computing_molecular_graphics 'Bruker SHELXTL'
_computing_publication_material 'Bruker SHELXTL'
_computing_structure_refinement 'Bruker SHELXTL'
_computing_structure_solution 'Bruker SHELXTL'
_diffrn_ambient_temperature 223(2)
_diffrn_measured_fraction_theta_full 0.951
_diffrn_measured_fraction_theta_max 0.951
_diffrn_measurement_device_type 'CCD area detector'
_diffrn_measurement_method 'phi and omega scans'
_diffrn_radiation_monochromator graphite
_diffrn_radiation_source 'sealed tube'
_diffrn_radiation_type MoK\a
_diffrn_radiation_wavelength 0.71073
_diffrn_reflns_av_R_equivalents 0.0428
_diffrn_reflns_av_sigmaI/netI 0.0350
_diffrn_reflns_limit_h_max 10
_diffrn_reflns_limit_h_min 0
_diffrn_reflns_limit_k_max 18
_diffrn_reflns_limit_k_min 0
_diffrn_reflns_limit_l_max 42
_diffrn_reflns_limit_l_min 0
_diffrn_reflns_number 23500
_diffrn_reflns_theta_full 31.61
_diffrn_reflns_theta_max 31.61
_diffrn_reflns_theta_min 2.80
_exptl_absorpt_coefficient_mu 1.161
_exptl_absorpt_correction_T_max 0.862285
_exptl_absorpt_correction_T_min 0.699456
_exptl_absorpt_correction_type SADABS
_exptl_crystal_colour red-orange
_exptl_crystal_density_diffrn 1.591
_exptl_crystal_density_method 'not measured'
_exptl_crystal_description block
_exptl_crystal_F_000 1312
_exptl_crystal_size_max 0.16
_exptl_crystal_size_mid 0.26
_exptl_crystal_size_min 0.40
_refine_diff_density_max 0.513
_refine_diff_density_min -0.206
_refine_diff_density_rms 0.080
_refine_ls_extinction_method none
_refine_ls_goodness_of_fit_ref 0.980
_refine_ls_hydrogen_treatment mixed
_refine_ls_matrix_type full
_refine_ls_number_parameters 207
_refine_ls_number_reflns 4298
_refine_ls_number_restraints 0
_refine_ls_restrained_S_all 0.980
_refine_ls_R_factor_all 0.0570
_refine_ls_R_factor_gt 0.0420
_refine_ls_shift/su_max 0.001
_refine_ls_shift/su_mean 0.000
_refine_ls_structure_factor_coef Fsqd
_refine_ls_weighting_details 'calc w=1/[\s^2^(Fo^2^)+(0.0488P)^2^+0.0000P] where P=(Fo^2^+2Fc^2^)/3'
_refine_ls_weighting_scheme calc
_refine_ls_wR_factor_gt 0.0889
_refine_ls_wR_factor_ref 0.0940
_reflns_number_gt 3387
_reflns_number_total 4298
_reflns_threshold_expression >2sigma(I)
_cod_data_source_file om0202930.cif
_cod_data_source_block compd_2a
_cod_depositor_comments
;
The following automatic conversions were performed:

'_symmetry_cell_setting' value 'Orthorhombic' changed to
'orthorhombic' according to
/home/saulius/struct/CIF-dictionaries/cif_core.dic dictionary named
'cif_core.dic' version 2.4.1 from 2010-06-29.

Automatic conversion script
Id: cif_fix_values 1715 2011-07-08 13:25:40Z adriana 
;
_cod_original_sg_symbol_H-M Pbca
_cod_database_code 4076912

loop_
_symmetry_equiv_pos_as_xyz
'x, y, z'
'-x+1/2, -y, z+1/2'
'-x, y+1/2, -z+1/2'
'x+1/2, -y+1/2, -z'
'-x, -y, -z'
'x-1/2, y, -z-1/2'
'x, -y-1/2, z-1/2'
'-x-1/2, y-1/2, z'

loop_
_atom_site_label
_atom_site_type_symbol
_atom_site_fract_x
_atom_site_fract_y
_atom_site_fract_z
_atom_site_U_iso_or_equiv
_atom_site_adp_type
_atom_site_occupancy
_atom_site_symmetry_multiplicity
_atom_site_calc_flag
Cr1 Cr 1.04478(4) 0.69141(2) 0.090810(10) 0.02571(9) Uani 1 1 d
S2 S 0.80592(7) 0.76363(4) 0.141981(18) 0.03609(13) Uani 1 1 d
S3 S 1.07064(7) 0.94470(4) 0.153566(18) 0.03578(13) Uani 1 1 d
O6 O 0.9397(2) 0.88656(12) 0.04133(5) 0.0484(4) Uani 1 1 d
O7 O 1.4306(2) 0.76628(16) 0.06446(6) 0.0594(5) Uani 1 1 d
O8 O 1.2252(3) 0.68898(12) 0.18544(5) 0.0524(4) Uani 1 1 d
N10 N 0.7459(2) 0.91649(12) 0.19765(5) 0.0335(3) Uani 1 1 d
C1 C 0.9993(4) 0.52428(16) 0.09847(8) 0.0424(5) Uani 1 1 d
C2 C 0.8273(3) 0.56864(17) 0.08556(8) 0.0418(5) Uani 1 1 d
C3 C 0.8510(3) 0.61684(16) 0.04263(7) 0.0391(5) Uani 1 1 d
C4 C 1.0400(3) 0.60107(16) 0.02875(7) 0.0368(4) Uani 1 1 d
C5 C 1.1301(4) 0.54375(15) 0.06345(8) 0.0412(5) Uani 1 1 d
C6 C 0.9783(3) 0.81575(15) 0.06196(7) 0.0331(4) Uani 1 1 d
C7 C 1.2829(3) 0.73886(16) 0.07549(7) 0.0364(4) Uani 1 1 d
C8 C 1.1568(3) 0.69161(14) 0.15016(7) 0.0363(4) Uani 1 1 d
C10 C 0.8711(2) 0.88115(13) 0.16692(6) 0.0272(4) Uani 1 1 d
C11 C 0.7609(4) 1.01938(18) 0.21740(9) 0.0445(5) Uani 1 1 d
C12 C 0.5808(4) 0.8579(2) 0.21286(10) 0.0486(6) Uani 1 1 d
H1 H 1.023(3) 0.491(2) 0.1254(9) 0.054(7) Uiso 1 1 d
H2 H 0.725(3) 0.5685(19) 0.1025(8) 0.051(7) Uiso 1 1 d
H3 H 0.763(3) 0.6534(17) 0.0264(7) 0.039(6) Uiso 1 1 d
H4 H 1.090(3) 0.6205(16) 0.0030(8) 0.039(6) Uiso 1 1 d
H5 H 1.235(3) 0.528(2) 0.0648(8) 0.049(7) Uiso 1 1 d
H111 H 0.881(5) 1.040(2) 0.2150(10) 0.087(10) Uiso 1 1 d
H112 H 0.742(4) 1.016(3) 0.2510(12) 0.094(10) Uiso 1 1 d
H113 H 0.665(5) 1.056(3) 0.2074(12) 0.100(11) Uiso 1 1 d
H121 H 0.488(5) 0.879(3) 0.1984(13) 0.087(12) Uiso 1 1 d
H122 H 0.611(4) 0.791(2) 0.2163(10) 0.078(9) Uiso 1 1 d
H123 H 0.556(3) 0.870(2) 0.2453(11) 0.070(8) Uiso 1 1 d

loop_
_atom_site_aniso_label
_atom_site_aniso_U_11
_atom_site_aniso_U_22
_atom_site_aniso_U_33
_atom_site_aniso_U_23
_atom_site_aniso_U_13
_atom_site_aniso_U_12
Cr1 0.02729(16) 0.02474(15) 0.02510(15) -0.00274(11) -0.00008(11) 0.00001(11)
S2 0.0314(2) 0.0353(2) 0.0416(3) -0.0115(2) 0.0094(2) -0.0062(2)
S3 0.0337(3) 0.0348(2) 0.0389(3) -0.0038(2) 0.00131(19) -0.0064(2)
O6 0.0632(11) 0.0393(8) 0.0425(9) 0.0059(7) -0.0073(7) 0.0081(7)
O7 0.0376(9) 0.0805(13) 0.0602(11) 0.0098(10) 0.0041(8) -0.0122(8)
O8 0.0683(11) 0.0524(9) 0.0366(8) -0.0028(7) -0.0151(8) 0.0068(8)
N10 0.0359(9) 0.0340(8) 0.0305(8) -0.0050(7) 0.0038(7) 0.0036(7)
C1 0.0606(14) 0.0264(9) 0.0402(12) -0.0003(9) -0.0011(10) -0.0049(10)
C2 0.0436(12) 0.0371(11) 0.0446(12) -0.0108(9) 0.0057(10) -0.0140(9)
C3 0.0403(11) 0.0363(10) 0.0405(11) -0.0104(9) -0.0108(9) -0.0028(9)
C4 0.0455(12) 0.0364(10) 0.0285(10) -0.0106(8) 0.0020(9) -0.0021(9)
C5 0.0445(13) 0.0291(9) 0.0501(13) -0.0112(9) -0.0032(10) 0.0074(9)
C6 0.0350(10) 0.0343(10) 0.0301(10) -0.0048(8) -0.0002(8) 0.0001(8)
C7 0.0349(11) 0.0408(11) 0.0335(10) 0.0033(9) -0.0013(8) 0.0007(9)
C8 0.0414(11) 0.0320(10) 0.0355(10) -0.0013(8) -0.0007(9) 0.0031(8)
C10 0.0286(9) 0.0291(8) 0.0239(8) -0.0008(7) -0.0027(7) 0.0031(7)
C11 0.0538(15) 0.0373(11) 0.0424(13) -0.0092(10) 0.0004(11) 0.0114(11)
C12 0.0437(13) 0.0529(15) 0.0492(14) -0.0041(12) 0.0189(11) 0.0021(12)

loop_
_atom_type_symbol
_atom_type_description
_atom_type_scat_dispersion_real
_atom_type_scat_dispersion_imag
_atom_type_scat_source
C C 0.0033 0.0016 'International Tables Vol C Tables 4.2.6.8 and 6.1.1.4'
H H 0.0000 0.0000 'International Tables Vol C Tables 4.2.6.8 and 6.1.1.4'
N N 0.0061 0.0033 'International Tables Vol C Tables 4.2.6.8 and 6.1.1.4'
O O 0.0106 0.0060 'International Tables Vol C Tables 4.2.6.8 and 6.1.1.4'
S S 0.1246 0.1234 'International Tables Vol C Tables 4.2.6.8 and 6.1.1.4'
Cr Cr 0.3209 0.6236 'International Tables Vol C Tables 4.2.6.8 and 6.1.1.4'

loop_
_geom_angle_atom_site_label_1
_geom_angle_atom_site_label_2
_geom_angle_atom_site_label_3
_geom_angle
C7 Cr1 C6 80.33(9)
C7 Cr1 C8 80.71(9)
C6 Cr1 C8 120.49(8)
C7 Cr1 C4 89.73(9)
C6 Cr1 C4 95.34(8)
C8 Cr1 C4 140.21(8)
C7 Cr1 C5 87.43(9)
C6 Cr1 C5 132.01(9)
C8 Cr1 C5 102.64(9)
C4 Cr1 C5 38.01(8)
C7 Cr1 C3 124.39(8)
C6 Cr1 C3 86.61(8)
C8 Cr1 C3 147.57(8)
C4 Cr1 C3 37.90(8)
C5 Cr1 C3 62.91(9)
C7 Cr1 C1 119.07(9)
C6 Cr1 C1 148.77(9)
C8 Cr1 C1 88.31(9)
C4 Cr1 C1 62.89(9)
C5 Cr1 C1 37.21(9)
C3 Cr1 C1 62.36(9)
C7 Cr1 C2 148.65(9)
C6 Cr1 C2 114.56(9)
C8 Cr1 C2 110.59(8)
C4 Cr1 C2 62.53(8)
C5 Cr1 C2 61.88(9)
C3 Cr1 C2 37.20(8)
C1 Cr1 C2 36.73(8)
C7 Cr1 S2 130.43(7)
C6 Cr1 S2 76.54(6)
C8 Cr1 S2 74.57(6)
C4 Cr1 S2 135.29(6)
C5 Cr1 S2 139.36(7)
C3 Cr1 S2 97.39(6)
C1 Cr1 S2 102.58(6)
C2 Cr1 S2 80.84(6)
C10 S2 Cr1 114.00(6)
C10 N10 C11 121.95(18)
C10 N10 C12 123.31(17)
C11 N10 C12 114.71(18)
C2 C1 C5 107.7(2)
C2 C1 Cr1 72.09(12)
C5 C1 Cr1 69.65(12)
C1 C2 C3 108.6(2)
C1 C2 Cr1 71.18(12)
C3 C2 Cr1 69.95(11)
C2 C3 C4 107.6(2)
C2 C3 Cr1 72.84(12)
C4 C3 Cr1 69.82(11)
C5 C4 C3 107.5(2)
C5 C4 Cr1 71.49(12)
C3 C4 Cr1 72.28(11)
C1 C5 C4 108.6(2)
C1 C5 Cr1 73.14(12)
C4 C5 Cr1 70.50(11)
O6 C6 Cr1 174.50(17)
O7 C7 Cr1 177.4(2)
O8 C8 Cr1 178.10(18)
N10 C10 S3 122.63(14)
N10 C10 S2 113.70(13)
S3 C10 S2 123.67(11)

loop_
_geom_bond_atom_site_label_1
_geom_bond_atom_site_label_2
_geom_bond_distance
Cr1 C7 1.849(2)
Cr1 C6 1.885(2)
Cr1 C8 1.900(2)
Cr1 C4 2.156(2)
Cr1 C5 2.169(2)
Cr1 C3 2.188(2)
Cr1 C1 2.214(2)
Cr1 C2 2.225(2)
Cr1 S2 2.4406(5)
S2 C10 1.7568(18)
S3 C10 1.6822(19)
O6 C6 1.134(2)
O7 C7 1.150(2)
O8 C8 1.135(2)
N10 C10 1.340(2)
N10 C11 1.463(3)
N10 C12 1.463(3)
C1 C2 1.399(3)
C1 C5 1.399(3)
C2 C3 1.408(3)
C3 C4 1.411(3)
C4 C5 1.408(3)
